data_7114982
loop_
_publ_author_name
'Drabent, Krzysztof'
'Ciunik, Zbigniew'

_publ_section_title
;
 Counter anion dependent symmetry of CuII--4-amino-1,2,4-triazole
 polymeric chains
;
_journal_issue 14
_journal_name_full 'Chemical Communications'
_journal_page_first 1254
_journal_paper_doi 10.1039/b101936h
_journal_year 2001
_chemical_formula_moiety '[Cu(amtrz)3](BF4)(SiF6)0.5.2H2O'
_chemical_formula_sum 'C12 H32 B2 Cu2 F14 N24 O4 Si'
_chemical_formula_weight 1019.41
_chemical_name_systematic
;
?
;
_space_group_IT_number 2
_symmetry_cell_setting triclinic
_symmetry_space_group_name_Hall '-P 1'
_symmetry_space_group_name_H-M 'P -1'
_atom_sites_solution_hydrogens geom
_atom_sites_solution_primary direct
_atom_sites_solution_secondary difmap
_audit_creation_method SHELXL-97
_cell_angle_alpha 104.99(3)
_cell_angle_beta 91.45(3)
_cell_angle_gamma 103.49(3)
_cell_formula_units_Z 2
_cell_length_a 10.285(2)
_cell_length_b 11.727(2)
_cell_length_c 15.521(3)
_cell_measurement_reflns_used 3000
_cell_measurement_temperature 100(2)
_cell_measurement_theta_max 28.77
_cell_measurement_theta_min 3.38
_cell_volume 1751.1(7)
_computing_cell_refinement 'Kuma Diffraction Wroclaw'
_computing_data_collection 'Kuma Diffraction Wroclaw'
_computing_data_reduction 'Kuma Diffraction Wroclaw'
_computing_molecular_graphics 'SHELXTL-NT V5.1, Brucker AXS 1999'
_computing_publication_material 'SHELXL-97 (Sheldrick, 1997)'
_computing_structure_refinement 'SHELXL-97 (Sheldrick, 1997)'
_computing_structure_solution 'SHELXS-97 (Sheldrick, 1990)'
_diffrn_ambient_temperature 100(2)
_diffrn_measured_fraction_theta_full 0.880
_diffrn_measured_fraction_theta_max 0.880
_diffrn_measurement_device_type 'Kuma KM4CCD'
_diffrn_measurement_method '\o scan'
_diffrn_radiation_monochromator graphite
_diffrn_radiation_source 'fine-focus sealed tube'
_diffrn_radiation_type MoK\a
_diffrn_radiation_wavelength 0.71073
_diffrn_reflns_av_R_equivalents 0.0321
_diffrn_reflns_av_sigmaI/netI 0.0699
_diffrn_reflns_limit_h_max 13
_diffrn_reflns_limit_h_min -13
_diffrn_reflns_limit_k_max 15
_diffrn_reflns_limit_k_min -15
_diffrn_reflns_limit_l_max 21
_diffrn_reflns_limit_l_min -12
_diffrn_reflns_number 12688
_diffrn_reflns_theta_full 28.77
_diffrn_reflns_theta_max 28.77
_diffrn_reflns_theta_min 3.38
_diffrn_standards_number 'none (area detector data)'
_exptl_absorpt_coefficient_mu 1.389
_exptl_absorpt_correction_T_max 0.9213
_exptl_absorpt_correction_T_min 0.8510
_exptl_crystal_colour light-blue
_exptl_crystal_density_diffrn 1.933
_exptl_crystal_density_method 'not measured'
_exptl_crystal_description Block
_exptl_crystal_F_000 1024
_exptl_crystal_size_max 0.12
_exptl_crystal_size_mid 0.08
_exptl_crystal_size_min 0.06
_refine_diff_density_max 1.345
_refine_diff_density_min -0.915
_refine_diff_density_rms 0.122
_refine_ls_extinction_method none
_refine_ls_goodness_of_fit_ref 0.972
_refine_ls_hydrogen_treatment mixed
_refine_ls_matrix_type full
_refine_ls_number_parameters 579
_refine_ls_number_reflns 8014
_refine_ls_number_restraints 0
_refine_ls_restrained_S_all 0.972
_refine_ls_R_factor_all 0.1038
_refine_ls_R_factor_gt 0.0570
_refine_ls_shift/su_max 0.001
_refine_ls_shift/su_mean 0.000
_refine_ls_structure_factor_coef Fsqd
_refine_ls_weighting_details 'w=1/[\s^2^(Fo^2^)+(0.1002P)^2^+0.0000P] where P=(Fo^2^+2Fc^2^)/3'
_refine_ls_weighting_scheme calc
_refine_ls_wR_factor_gt 0.1552
_refine_ls_wR_factor_ref 0.1742
_reflns_number_gt 4439
_reflns_number_total 8014
_reflns_threshold_expression >2sigma(I)
_cod_data_source_file b101936h.txt
_cod_data_source_block cmpd_2
_cod_depositor_comments
;
The following automatic conversions were performed:

'_symmetry_cell_setting' value 'Triclinic' changed to 'triclinic'
according to
/usr/data/users/saulius/automatic-downloads/retrospective/RSC/lib/dictionaries/cif_core.dic
dictionary named 'cif_core.dic' version 2.4.2 from 2011-04-26.

Automatic conversion script
Id: cif_fix_values 2281 2013-09-26 08:29:07Z andrius 

The following automatic conversions were performed:

'_refine_ls_weighting_scheme' value 'calc
w=1/[\s^2^(Fo^2^)+(0.1002P)^2^+0.0000P] where P=(Fo^2^+2Fc^2^)/3' was
changed to 'calc'. New tag '_refine_ls_weighting_details' was
created. The value of the new tag was set to
'w=1/[\s^2^(Fo^2^)+(0.1002P)^2^+0.0000P] where P=(Fo^2^+2Fc^2^)/3'.

Automatic conversion script
Id: cif_fix_values 3143 2015-03-26 13:38:13Z robertas 
;
_cod_original_cell_volume 1751.1(6)
_cod_original_sg_symbol_H-M P-1
_cod_database_code 7114982

loop_
_symmetry_equiv_pos_as_xyz
'x, y, z'
'-x, -y, -z'

loop_
_atom_site_label
_atom_site_type_symbol
_atom_site_fract_x
_atom_site_fract_y
_atom_site_fract_z
_atom_site_U_iso_or_equiv
_atom_site_adp_type
_atom_site_occupancy
_atom_site_calc_flag
_atom_site_refinement_flags
Cu1 Cu 0.5000 0.5000 0.0000 0.01835(18) Uani 1 d S
Cu2 Cu 0.50479(5) 0.49509(5) 0.24941(3) 0.01763(15) Uani 1 d .
Cu3 Cu 0.5000 0.5000 0.5000 0.01566(18) Uani 1 d S
Si1 Si 0.94328(14) 0.27579(13) 0.82671(9) 0.0276(3) Uani 1 d .
F1 F 0.8904(3) 0.3564(3) 0.76400(17) 0.0378(7) Uani 1 d .
F2 F 0.8903(3) 0.3579(3) 0.91829(17) 0.0372(7) Uani 1 d .
F3 F 1.0935(3) 0.3789(3) 0.84870(16) 0.0334(7) Uani 1 d .
F4 F 0.7923(3) 0.1758(3) 0.8053(2) 0.0498(9) Uani 1 d .
F5 F 0.9968(3) 0.1942(3) 0.7359(2) 0.0490(9) Uani 1 d .
F6 F 1.0000(3) 0.1989(3) 0.8907(2) 0.0542(9) Uani 1 d .
B1 B 0.4304(6) -0.0468(6) 0.6495(4) 0.0336(13) Uani 1 d .
F11 F 0.4148(3) -0.1529(3) 0.6756(2) 0.0449(8) Uani 1 d .
F21 F 0.5080(3) 0.0517(3) 0.71592(19) 0.0498(9) Uani 1 d .
F31 F 0.3064(3) -0.0240(3) 0.6362(2) 0.0587(10) Uani 1 d .
F41 F 0.4961(3) -0.0587(3) 0.57181(18) 0.0382(7) Uani 1 d .
B2 B 1.0245(8) 0.7330(8) 0.6788(7) 0.067(3) Uani 1 d .
F12 F 1.1266(6) 0.6917(6) 0.6892(7) 0.143(4) Uani 0.846(7) d P
F22 F 1.0163(7) 0.7998(10) 0.6168(8) 0.184(5) Uani 0.846(7) d P
F32 F 1.0003(6) 0.8105(4) 0.7640(5) 0.138(4) Uani 0.846(7) d P
F42 F 0.9071(7) 0.6386(7) 0.6566(4) 0.0383(14) Uani 0.846(7) d P
F12' F 1.119(3) 0.732(2) 0.7191(14) 0.024(5) Uiso 0.154(7) d P
F22' F 1.0948(19) 0.6993(17) 0.5901(13) 0.037(6) Uiso 0.154(7) d P
F32' F 1.0279(15) 0.8546(13) 0.6780(9) 0.004(4) Uiso 0.154(7) d P
F42' F 0.892(4) 0.670(3) 0.663(3) 0.020(7) Uiso 0.154(7) d P
O1W O 0.4948(4) 0.0318(4) 0.8934(3) 0.0557(11) Uani 1 d .
O2W O 1.0468(7) -0.0906(6) 0.5056(5) 0.0382(17) Uani 0.50 d P
O3W O 1.1298(8) 0.1670(7) 0.5799(5) 0.0417(19) Uani 0.50 d P
O4W O 0.7835(9) -0.1408(7) 0.4337(4) 0.0377(18) Uani 0.50 d P
O5W O 0.6414(8) -0.1046(6) 0.9453(4) 0.0396(19) Uani 0.50 d P
O6W O 0.7698(11) -0.0084(9) -0.0819(6) 0.078(3) Uani 0.50 d P
O7W O 0.9063(10) -0.0140(8) 0.9285(8) 0.089(4) Uani 0.50 d P
N11 N 0.5987(4) 0.3763(3) 0.0727(2) 0.0195(8) Uani 1 d .
N12 N 0.5860(3) 0.3773(3) 0.1621(2) 0.0181(8) Uani 1 d .
N13 N 0.6892(4) 0.2380(3) 0.1030(2) 0.0223(8) Uani 1 d .
N14 N 0.7579(4) 0.1450(4) 0.0920(3) 0.0369(11) Uani 1 d .
C11 C 0.6619(4) 0.2910(4) 0.0394(3) 0.0211(9) Uani 1 d .
H11 H 0.6843 0.2704 -0.0193 0.025 Uiso 1 calc R
C12 C 0.6413(4) 0.2941(4) 0.1779(3) 0.0231(10) Uani 1 d .
H12 H 0.6466 0.2764 0.2327 0.028 Uiso 1 calc R
N21 N 0.5910(4) 0.6502(3) 0.0982(2) 0.0202(8) Uani 1 d .
N22 N 0.6053(4) 0.6514(3) 0.1878(2) 0.0205(8) Uani 1 d .
N23 N 0.7176(4) 0.8248(3) 0.1713(2) 0.0227(8) Uani 1 d .
N24 N 0.8023(4) 0.9450(3) 0.1883(3) 0.0302(9) Uani 1 d .
C21 C 0.6587(5) 0.7554(4) 0.0911(3) 0.0242(10) Uani 1 d .
H21 H 0.6652 0.7788 0.0382 0.029 Uiso 1 calc R
C22 C 0.6837(5) 0.7586(4) 0.2297(3) 0.0223(9) Uani 1 d .
H22 H 0.7113 0.7846 0.2906 0.027 Uiso 1 calc R
N31 N 0.3406(4) 0.4638(3) 0.0728(2) 0.0203(8) Uani 1 d .
N32 N 0.3412(3) 0.4571(3) 0.1599(2) 0.0188(8) Uani 1 d .
N33 N 0.1338(3) 0.4099(3) 0.1035(2) 0.0193(8) Uani 1 d .
N34 N -0.0082(4) 0.3796(4) 0.0978(2) 0.0272(9) Uani 1 d .
C31 C 0.2150(4) 0.4375(4) 0.0407(3) 0.0208(9) Uani 1 d .
H31 H 0.1861 0.4378 -0.0165 0.025 Uiso 1 calc R
C32 C 0.2149(4) 0.4231(4) 0.1760(3) 0.0190(9) Uani 1 d .
H32 H 0.1864 0.4101 0.2299 0.023 Uiso 1 calc R
N41 N 0.4059(4) 0.6116(3) 0.4242(2) 0.0203(8) Uani 1 d .
N42 N 0.4249(4) 0.6145(3) 0.3363(2) 0.0190(8) Uani 1 d .
N43 N 0.3245(4) 0.7566(3) 0.3965(2) 0.0202(8) Uani 1 d .
N44 N 0.2588(4) 0.8512(3) 0.4096(3) 0.0290(9) Uani 1 d .
C41 C 0.3451(4) 0.6983(4) 0.4589(3) 0.0213(9) Uani 1 d .
H41 H 0.3203 0.7167 0.5171 0.026 Uiso 1 calc R
C42 C 0.3757(4) 0.7016(4) 0.3215(3) 0.0186(9) Uani 1 d .
H42 H 0.3757 0.7228 0.2677 0.022 Uiso 1 calc R
N51 N 0.4061(3) 0.3471(3) 0.4058(2) 0.0182(7) Uani 1 d .
N52 N 0.4032(4) 0.3388(3) 0.3149(2) 0.0211(8) Uani 1 d .
N53 N 0.2867(4) 0.1693(3) 0.3356(3) 0.0279(9) Uani 1 d .
N54 N 0.2032(5) 0.0497(4) 0.3233(3) 0.0440(12) Uani 1 d .
C51 C 0.3367(4) 0.2433(4) 0.4158(3) 0.0231(10) Uani 1 d .
H51 H 0.3243 0.2245 0.4701 0.028 Uiso 1 calc R
C52 C 0.3300(5) 0.2307(4) 0.2750(3) 0.0272(10) Uani 1 d .
H52 H 0.3100 0.1999 0.2133 0.033 Uiso 1 calc R
N61 N 0.6673(3) 0.5235(3) 0.4261(2) 0.0189(8) Uani 1 d .
N62 N 0.6675(4) 0.5308(3) 0.3386(2) 0.0195(8) Uani 1 d .
N63 N 0.8750(4) 0.5749(4) 0.3953(2) 0.0230(8) Uani 1 d .
N64 N 1.0176(4) 0.6102(4) 0.4084(3) 0.0299(9) Uani 1 d .
C61 C 0.7928(5) 0.5491(4) 0.4583(3) 0.0245(10) Uani 1 d .
H61 H 0.8212 0.5496 0.5158 0.029 Uiso 1 calc R
C62 C 0.7935(4) 0.5628(4) 0.3229(3) 0.0219(9) Uani 1 d .
H62 H 0.8225 0.5753 0.2690 0.026 Uiso 1 calc R
H441 H 0.3344 0.9180 0.4274 0.050 Uiso 1 d .
H442 H 0.1934 0.8101 0.3580 0.050 Uiso 1 d .
H641 H 1.0484 0.7133 0.4209 0.050 Uiso 1 d .
H642 H 1.0549 0.5715 0.3545 0.050 Uiso 1 d .
H541 H 0.2224 -0.0079 0.2621 0.050 Uiso 1 d .
H542 H 0.1088 0.0530 0.3206 0.050 Uiso 1 d .
H141 H 0.8237 0.1760 0.1373 0.050 Uiso 1 d .
H142 H 0.7947 0.1305 0.0342 0.050 Uiso 1 d .
H341 H -0.0413 0.3476 0.0360 0.050 Uiso 1 d .
H342 H -0.0328 0.4574 0.1200 0.050 Uiso 1 d .
H241 H 0.8877 0.9230 0.1961 0.050 Uiso 1 d .
H242 H 0.7640 0.9913 0.1673 0.050 Uiso 1 d .
H1 H 0.5804 0.0191 0.9033 0.050 Uiso 1 d .
H2 H 0.4880 0.0336 0.8235 0.050 Uiso 1 d .

loop_
_atom_site_aniso_label
_atom_site_aniso_U_11
_atom_site_aniso_U_22
_atom_site_aniso_U_33
_atom_site_aniso_U_23
_atom_site_aniso_U_13
_atom_site_aniso_U_12
Cu1 0.0208(4) 0.0235(4) 0.0101(3) 0.0048(3) 0.0022(3) 0.0038(3)
Cu2 0.0209(3) 0.0218(3) 0.0098(2) 0.0044(2) 0.00040(19) 0.0046(2)
Cu3 0.0175(4) 0.0182(4) 0.0104(3) 0.0042(3) 0.0012(3) 0.0024(3)
Si1 0.0268(7) 0.0311(8) 0.0256(7) 0.0073(6) 0.0036(6) 0.0091(6)
F1 0.0367(17) 0.053(2) 0.0274(15) 0.0138(14) -0.0015(13) 0.0149(14)
F2 0.0403(17) 0.0486(19) 0.0260(15) 0.0117(14) 0.0090(13) 0.0149(14)
F3 0.0279(15) 0.0536(19) 0.0157(13) 0.0117(13) 0.0006(11) 0.0019(13)
F4 0.0369(18) 0.0417(19) 0.062(2) 0.0086(17) 0.0090(16) -0.0008(15)
F5 0.0452(19) 0.055(2) 0.0417(18) -0.0029(16) 0.0078(15) 0.0193(16)
F6 0.050(2) 0.070(2) 0.071(2) 0.052(2) 0.0227(18) 0.0320(18)
B1 0.036(3) 0.040(3) 0.028(3) 0.014(3) 0.008(3) 0.010(3)
F11 0.053(2) 0.0397(18) 0.0501(19) 0.0266(16) 0.0171(16) 0.0102(15)
F21 0.059(2) 0.0418(19) 0.0360(17) 0.0059(15) 0.0028(16) -0.0074(16)
F31 0.057(2) 0.076(3) 0.054(2) 0.0182(19) 0.0052(18) 0.038(2)
F41 0.0437(18) 0.0372(17) 0.0324(16) 0.0112(14) 0.0089(14) 0.0050(14)
B2 0.047(4) 0.053(5) 0.107(7) 0.067(5) -0.030(5) -0.024(4)
F12 0.053(3) 0.057(4) 0.304(12) 0.036(6) -0.077(5) 0.009(3)
F22 0.086(5) 0.223(10) 0.326(13) 0.243(11) 0.028(7) 0.013(6)
F32 0.119(5) 0.033(3) 0.217(8) -0.028(4) -0.132(5) 0.015(3)
F42 0.034(3) 0.056(5) 0.020(2) 0.013(3) 0.0027(18) -0.003(3)
O1W 0.059(3) 0.056(3) 0.047(2) 0.016(2) -0.002(2) 0.003(2)
O2W 0.030(4) 0.032(4) 0.052(4) 0.009(4) 0.011(3) 0.009(3)
O3W 0.049(5) 0.037(5) 0.037(4) 0.014(4) 0.001(4) 0.003(4)
O4W 0.056(5) 0.039(5) 0.020(4) 0.012(3) 0.000(4) 0.010(4)
O5W 0.072(5) 0.022(4) 0.017(3) 0.004(3) -0.011(3) 0.000(4)
O6W 0.087(8) 0.068(7) 0.066(6) -0.009(5) -0.018(6) 0.027(6)
O7W 0.080(7) 0.046(6) 0.167(10) 0.049(6) 0.090(7) 0.033(5)
N11 0.026(2) 0.024(2) 0.0081(16) 0.0038(14) 0.0016(14) 0.0045(16)
N12 0.024(2) 0.0188(19) 0.0114(17) 0.0047(14) 0.0042(15) 0.0046(15)
N13 0.026(2) 0.022(2) 0.0192(19) 0.0048(16) 0.0007(16) 0.0084(16)
N14 0.049(3) 0.044(3) 0.023(2) 0.0022(19) 0.003(2) 0.030(2)
C11 0.026(2) 0.025(2) 0.012(2) 0.0067(18) 0.0030(18) 0.0053(19)
C12 0.030(3) 0.024(2) 0.015(2) 0.0057(18) 0.0007(19) 0.0036(19)
N21 0.026(2) 0.024(2) 0.0099(17) 0.0056(15) 0.0008(15) 0.0050(16)
N22 0.0213(19) 0.026(2) 0.0128(17) 0.0044(15) 0.0020(14) 0.0045(16)
N23 0.021(2) 0.024(2) 0.023(2) 0.0087(16) 0.0026(16) 0.0033(16)
N24 0.031(2) 0.022(2) 0.039(2) 0.0180(19) -0.0026(19) -0.0022(17)
C21 0.028(3) 0.028(3) 0.017(2) 0.0078(19) 0.0007(19) 0.007(2)
C22 0.030(3) 0.023(2) 0.013(2) 0.0047(18) 0.0016(18) 0.0055(19)
N31 0.025(2) 0.026(2) 0.0097(16) 0.0059(15) 0.0020(15) 0.0046(16)
N32 0.0207(19) 0.026(2) 0.0114(17) 0.0062(15) 0.0027(14) 0.0065(15)
N33 0.0197(19) 0.027(2) 0.0138(17) 0.0089(15) 0.0044(15) 0.0059(15)
N34 0.0153(19) 0.043(3) 0.023(2) 0.0100(18) -0.0002(16) 0.0047(17)
C31 0.021(2) 0.028(2) 0.015(2) 0.0090(18) 0.0024(18) 0.0058(18)
C32 0.022(2) 0.022(2) 0.014(2) 0.0079(18) 0.0005(17) 0.0034(17)
N41 0.028(2) 0.021(2) 0.0113(17) 0.0052(15) 0.0048(15) 0.0037(16)
N42 0.024(2) 0.0197(19) 0.0084(16) 0.0014(14) 0.0002(14) -0.0007(15)
N43 0.026(2) 0.0167(19) 0.0192(18) 0.0052(15) 0.0031(15) 0.0068(15)
N44 0.034(2) 0.020(2) 0.032(2) 0.0017(17) -0.0037(18) 0.0112(17)
C41 0.027(2) 0.021(2) 0.013(2) 0.0023(18) 0.0012(18) 0.0030(18)
C42 0.018(2) 0.024(2) 0.014(2) 0.0056(18) 0.0029(17) 0.0040(17)
N51 0.0225(19) 0.0198(19) 0.0128(17) 0.0049(15) 0.0013(14) 0.0061(15)
N52 0.031(2) 0.024(2) 0.0093(17) 0.0063(15) -0.0010(15) 0.0051(16)
N53 0.034(2) 0.016(2) 0.028(2) 0.0055(17) -0.0112(18) -0.0010(16)
N54 0.053(3) 0.021(2) 0.048(3) 0.015(2) -0.020(2) -0.012(2)
C51 0.021(2) 0.024(2) 0.025(2) 0.012(2) -0.0008(19) 0.0019(18)
C52 0.033(3) 0.025(3) 0.021(2) 0.005(2) -0.006(2) 0.002(2)
N61 0.0183(19) 0.0219(19) 0.0152(17) 0.0068(15) -0.0003(15) 0.0007(15)
N62 0.026(2) 0.0225(19) 0.0108(16) 0.0076(15) 0.0023(15) 0.0041(15)
N63 0.0190(19) 0.034(2) 0.0160(18) 0.0083(16) 0.0017(15) 0.0042(16)
N64 0.0142(19) 0.044(3) 0.033(2) 0.015(2) 0.0046(17) 0.0030(17)
C61 0.027(3) 0.034(3) 0.014(2) 0.0099(19) 0.0022(18) 0.006(2)
C62 0.024(2) 0.028(2) 0.014(2) 0.0076(19) 0.0017(18) 0.0046(19)

loop_
_atom_type_symbol
_atom_type_description
_atom_type_scat_dispersion_real
_atom_type_scat_dispersion_imag
_atom_type_scat_source
C C 0.0033 0.0016 'International Tables Vol C Tables 4.2.6.8 and 6.1.1.4'
H H 0.0000 0.0000 'International Tables Vol C Tables 4.2.6.8 and 6.1.1.4'
B B 0.0013 0.0007 'International Tables Vol C Tables 4.2.6.8 and 6.1.1.4'
N N 0.0061 0.0033 'International Tables Vol C Tables 4.2.6.8 and 6.1.1.4'
F F 0.0171 0.0103 'International Tables Vol C Tables 4.2.6.8 and 6.1.1.4'
Si Si 0.0817 0.0704 'International Tables Vol C Tables 4.2.6.8 and 6.1.1.4'
Cu Cu 0.3201 1.2651 'International Tables Vol C Tables 4.2.6.8 and 6.1.1.4'
O O 0.0106 0.0060 'International Tables Vol C Tables 4.2.6.8 and 6.1.1.4'

loop_
_geom_angle_atom_site_label_1
_geom_angle_atom_site_label_2
_geom_angle_atom_site_label_3
_geom_angle
_geom_angle_site_symmetry_1
_geom_angle_site_symmetry_3
N21 Cu1 N21 180.0 2_665 .
N21 Cu1 N31 88.55(14) 2_665 .
N21 Cu1 N31 91.45(14) . .
N21 Cu1 N31 91.45(14) 2_665 2_665
N21 Cu1 N31 88.55(14) . 2_665
N31 Cu1 N31 180.0 . 2_665
N21 Cu1 N11 89.91(13) 2_665 2_665
N21 Cu1 N11 90.09(13) . 2_665
N31 Cu1 N11 93.94(13) . 2_665
N31 Cu1 N11 86.06(13) 2_665 2_665
N21 Cu1 N11 90.09(13) 2_665 .
N21 Cu1 N11 89.91(13) . .
N31 Cu1 N11 86.06(13) . .
N31 Cu1 N11 93.94(13) 2_665 .
N11 Cu1 N11 180.0 2_665 .
N12 Cu2 N42 179.34(14) . .
N12 Cu2 N62 89.01(14) . .
N42 Cu2 N62 90.90(14) . .
N12 Cu2 N32 90.60(14) . .
N42 Cu2 N32 89.50(14) . .
N62 Cu2 N32 179.31(14) . .
N12 Cu2 N22 90.49(13) . .
N42 Cu2 N22 88.86(13) . .
N62 Cu2 N22 92.29(13) . .
N32 Cu2 N22 88.29(13) . .
N12 Cu2 N52 90.41(13) . .
N42 Cu2 N52 90.24(13) . .
N62 Cu2 N52 87.07(13) . .
N32 Cu2 N52 92.35(13) . .
N22 Cu2 N52 178.90(12) . .
N51 Cu3 N51 180.0 . 2_666
N51 Cu3 N61 88.78(14) . 2_666
N51 Cu3 N61 91.22(14) 2_666 2_666
N51 Cu3 N61 91.22(14) . .
N51 Cu3 N61 88.78(14) 2_666 .
N61 Cu3 N61 180.0 2_666 .
N51 Cu3 N41 88.98(13) . .
N51 Cu3 N41 91.02(13) 2_666 .
N61 Cu3 N41 90.90(13) 2_666 .
N61 Cu3 N41 89.10(13) . .
N51 Cu3 N41 91.02(13) . 2_666
N51 Cu3 N41 88.98(13) 2_666 2_666
N61 Cu3 N41 89.10(13) 2_666 2_666
N61 Cu3 N41 90.90(13) . 2_666
N41 Cu3 N41 180.0 . 2_666
F5 Si1 F6 90.95(18) . .
F5 Si1 F4 90.44(18) . .
F6 Si1 F4 91.60(18) . .
F5 Si1 F2 179.71(18) . .
F6 Si1 F2 88.88(16) . .
F4 Si1 F2 89.80(17) . .
F5 Si1 F1 89.50(16) . .
F6 Si1 F1 178.25(19) . .
F4 Si1 F1 90.09(17) . .
F2 Si1 F1 90.67(15) . .
F5 Si1 F3 90.46(17) . .
F6 Si1 F3 89.28(17) . .
F4 Si1 F3 178.74(18) . .
F2 Si1 F3 89.31(16) . .
F1 Si1 F3 89.03(16) . .
F11 B1 F31 110.1(5) . .
F11 B1 F41 108.8(4) . .
F31 B1 F41 111.1(4) . .
F11 B1 F21 110.2(4) . .
F31 B1 F21 108.1(5) . .
F41 B1 F21 108.5(4) . .
F12' B2 F12 27.6(11) . .
F12' B2 F42' 138(2) . .
F12 B2 F42' 128.0(14) . .
F12' B2 F42 125.1(14) . .
F12 B2 F42 110.8(8) . .
F42' B2 F42 17.7(13) . .
F12' B2 F22 127.4(13) . .
F12 B2 F22 122.1(10) . .
F42' B2 F22 94.5(16) . .
F42 B2 F22 103.9(7) . .
F12' B2 F32' 109.5(15) . .
F12 B2 F32' 125.8(9) . .
F42' B2 F32' 106.1(15) . .
F42 B2 F32' 122.9(9) . .
F22 B2 F32' 40.8(7) . .
F12' B2 F32 83.3(12) . .
F12 B2 F32 110.2(8) . .
F42' B2 F32 91.7(16) . .
F42 B2 F32 103.3(7) . .
F22 B2 F32 104.7(9) . .
F32' B2 F32 65.6(8) . .
F12' B2 F22' 89.4(14) . .
F12 B2 F22' 67.0(10) . .
F42' B2 F22' 108.4(18) . .
F42 B2 F22' 99.1(10) . .
F22 B2 F22' 62.8(9) . .
F32' B2 F22' 96.4(10) . .
F32 B2 F22' 156.5(9) . .
F12' F12 B2 64(3) . .
F12' F12 F22' 117(3) . .
B2 F12 F22' 65.4(9) . .
F32' F22 B2 70.7(12) . .
F32' F22 F22' 121.6(14) . .
B2 F22 F22' 64.1(9) . .
B2 F32 F32' 56.0(7) . .
B2 F32 F12' 40.6(8) . .
F32' F32 F12' 78.6(10) . .
F12 F12' B2 89(3) . .
F12 F12' F32 143(4) . .
B2 F12' F32 56.1(11) . .
F22 F22' B2 53.2(7) . .
F22 F22' F12 96.2(12) . .
B2 F22' F12 47.5(7) . .
F22 F32' B2 68.5(11) . .
F22 F32' F32 124.3(15) . .
B2 F32' F32 58.5(7) . .
O7W O6W O5W 123.7(8) 1_554 1_554
C11 N11 N12 106.1(3) . .
C11 N11 Cu1 130.4(3) . .
N12 N11 Cu1 123.3(2) . .
C12 N12 N11 107.7(3) . .
C12 N12 Cu2 128.0(3) . .
N11 N12 Cu2 124.3(3) . .
C12 N13 C11 106.2(4) . .
C12 N13 N14 127.8(4) . .
C11 N13 N14 125.9(4) . .
N11 C11 N13 110.1(4) . .
N12 C12 N13 109.9(4) . .
C21 N21 N22 107.5(3) . .
C21 N21 Cu1 128.7(3) . .
N22 N21 Cu1 123.3(3) . .
C22 N22 N21 106.2(3) . .
C22 N22 Cu2 127.7(3) . .
N21 N22 Cu2 126.1(3) . .
C21 N23 C22 106.8(4) . .
C21 N23 N24 125.2(4) . .
C22 N23 N24 128.1(4) . .
N21 C21 N23 109.8(4) . .
N22 C22 N23 109.7(4) . .
C31 N31 N32 107.4(3) . .
C31 N31 Cu1 123.9(3) . .
N32 N31 Cu1 128.6(3) . .
C32 N32 N31 107.0(3) . .
C32 N32 Cu2 125.8(3) . .
N31 N32 Cu2 127.2(3) . .
C32 N33 C31 106.1(3) . .
C32 N33 N34 125.6(3) . .
C31 N33 N34 128.3(3) . .
N31 C31 N33 109.6(4) . .
N32 C32 N33 109.9(4) . .
C41 N41 N42 106.9(3) . .
C41 N41 Cu3 127.1(3) . .
N42 N41 Cu3 125.1(3) . .
C42 N42 N41 107.7(3) . .
C42 N42 Cu2 128.3(3) . .
N41 N42 Cu2 123.8(3) . .
C41 N43 C42 106.0(3) . .
C41 N43 N44 125.0(4) . .
C42 N43 N44 129.0(4) . .
N41 C41 N43 109.6(4) . .
N42 C42 N43 109.8(4) . .
C51 N51 N52 108.3(3) . .
C51 N51 Cu3 129.1(3) . .
N52 N51 Cu3 122.6(3) . .
C52 N52 N51 105.7(3) . .
C52 N52 Cu2 128.1(3) . .
N51 N52 Cu2 126.2(3) . .
C51 N53 C52 106.7(4) . .
C51 N53 N54 123.0(4) . .
C52 N53 N54 130.3(4) . .
N51 C51 N53 108.9(4) . .
N52 C52 N53 110.4(4) . .
C61 N61 N62 107.3(3) . .
C61 N61 Cu3 125.5(3) . .
N62 N61 Cu3 126.7(3) . .
C62 N62 N61 106.8(3) . .
C62 N62 Cu2 126.1(3) . .
N61 N62 Cu2 127.1(3) . .
C62 N63 C61 105.7(4) . .
C62 N63 N64 129.4(4) . .
C61 N63 N64 124.9(4) . .
N61 C61 N63 109.8(4) . .
N62 C62 N63 110.5(4) . .

loop_
_geom_bond_atom_site_label_1
_geom_bond_atom_site_label_2
_geom_bond_distance
_geom_bond_site_symmetry_2
Cu1 N21 2.018(4) 2_665
Cu1 N21 2.018(4) .
Cu1 N31 2.041(3) .
Cu1 N31 2.041(3) 2_665
Cu1 N11 2.426(3) 2_665
Cu1 N11 2.426(3) .
Cu2 N12 2.017(3) .
Cu2 N42 2.018(4) .
Cu2 N62 2.037(4) .
Cu2 N32 2.043(3) .
Cu2 N22 2.328(4) .
Cu2 N52 2.367(4) .
Cu3 N51 2.013(4) .
Cu3 N51 2.013(4) 2_666
Cu3 N61 2.096(3) 2_666
Cu3 N61 2.096(3) .
Cu3 N41 2.315(3) .
Cu3 N41 2.315(3) 2_666
Si1 F5 1.671(3) .
Si1 F6 1.678(3) .
Si1 F4 1.679(3) .
Si1 F2 1.680(3) .
Si1 F1 1.681(3) .
Si1 F3 1.689(3) .
B1 F11 1.381(7) .
B1 F31 1.383(7) .
B1 F41 1.389(6) .
B1 F21 1.395(7) .
B2 F12' 1.15(3) .
B2 F12 1.277(10) .
B2 F42' 1.37(4) .
B2 F42 1.400(10) .
B2 F22 1.401(9) .
B2 F32' 1.421(17) .
B2 F32 1.462(12) .
B2 F22' 1.57(2) .
F12 F12' 0.59(2) .
F12 F22' 1.59(2) .
F22 F32' 0.985(17) .
F22 F22' 1.56(2) .
F32 F32' 1.562(17) .
F32 F12' 1.75(2) .
O3W O4W 1.019(9) 2_756
O4W O3W 1.019(9) 2_756
O5W O6W 1.665(13) 1_556
O6W O7W 1.428(13) 1_554
O6W O5W 1.665(13) 1_554
O7W O6W 1.428(13) 1_556
N11 C11 1.321(5) .
N11 N12 1.394(4) .
N12 C12 1.307(5) .
N13 C12 1.346(5) .
N13 C11 1.350(5) .
N13 N14 1.410(5) .
N21 C21 1.301(6) .
N21 N22 1.390(4) .
N22 C22 1.316(5) .
N23 C21 1.337(5) .
N23 C22 1.342(5) .
N23 N24 1.427(5) .
N31 C31 1.309(5) .
N31 N32 1.373(4) .
N32 C32 1.317(5) .
N33 C32 1.338(5) .
N33 C31 1.354(5) .
N33 N34 1.415(5) .
N41 C41 1.321(5) .
N41 N42 1.392(4) .
N42 C42 1.307(5) .
N43 C41 1.360(5) .
N43 C42 1.361(5) .
N43 N44 1.403(5) .
N51 C51 1.308(5) .
N51 N52 1.389(4) .
N52 C52 1.297(6) .
N53 C51 1.329(5) .
N53 C52 1.351(6) .
N53 N54 1.425(5) .
N61 C61 1.310(5) .
N61 N62 1.383(4) .
N62 C62 1.310(5) .
N63 C62 1.342(5) .
N63 C61 1.355(5) .
N63 N64 1.422(5) .

loop_
_geom_hbond_atom_site_label_D
_geom_hbond_atom_site_label_H
_geom_hbond_atom_site_label_A
_geom_hbond_distance_DH
_geom_hbond_distance_HA
_geom_hbond_distance_DA
_geom_hbond_angle_DHA
_geom_hbond_site_symmetry_A
O1W H2 F21 1.09 1.75 2.827(5) 169.5 .
O1W H1 O5W 0.94 1.95 2.685(8) 133.0 .
O1W H1 O6W 0.94 2.06 3.005(11) 176.9 1_556
N14 H141 F32 0.90 2.29 3.156(6) 160.7 2_766
N14 H141 F12' 0.90 2.21 3.01(2) 147.7 2_766
N14 H142 O6W 0.97 2.06 2.854(10) 137.9 .
N24 H241 F5 0.98 2.42 3.281(5) 145.5 2_766
N24 H241 F6 0.98 2.25 3.024(5) 135.1 2_766
N24 H242 N14 0.86 2.40 3.197(6) 154.4 1_565
N34 H341 F2 0.96 1.98 2.878(5) 154.7 1_454
N34 H342 F3 0.98 2.10 3.075(5) 173.1 2_666
N44 H441 F41 0.94 2.10 3.015(5) 164.0 2_666
N44 H442 F1 0.97 2.32 3.194(5) 149.6 2_666
N44 H442 F5 0.97 2.39 3.274(5) 150.3 2_666
N54 H541 F4 1.07 1.94 2.883(6) 144.9 2_656
N54 H542 F22 0.98 2.41 3.192(11) 136.3 2_666
N54 H542 F32' 0.98 1.96 2.857(16) 150.4 2_666
N64 H641 O2W 1.14 2.34 3.380(8) 150.9 1_565
N64 H642 F1 0.98 2.25 2.951(5) 128.0 2_766

loop_
_geom_torsion_atom_site_label_1
_geom_torsion_atom_site_label_2
_geom_torsion_atom_site_label_3
_geom_torsion_atom_site_label_4
_geom_torsion
Cu1 N11 N12 Cu2 -7.9(4)
Cu1 N21 N22 Cu2 -9.4(4)
Cu1 N31 N32 Cu2 5.4(5)
Cu2 N42 N41 Cu3 13.9(4)
Cu2 N52 N51 Cu3 0.4(4)
Cu2 N62 N61 Cu3 -10.3(5)
